data_4129644
loop_
_publ_author_name
'Liu, Zhenxing'
'Tan, Haocheng'
'Fu, Tianren'
'Xia, Ying'
'Qiu, Di'
'Zhang, Yan'
'Wang, Jianbo'

_publ_section_title
;
 Pd(0)-Catalyzed Carbene Insertion into Si-Si and Sn-Sn Bonds.
;
_journal_issue 40
_journal_name_full 'Journal of the American Chemical Society'
_journal_page_first 12800
_journal_page_last 12803
_journal_paper_doi 10.1021/jacs.5b09135
_journal_volume 137
_journal_year 2015
_chemical_formula_moiety 'C17 H27 N O2 Sn2'
_chemical_formula_sum 'C17 H27 N O2 Sn2'
_chemical_formula_weight 514.77
_space_group_crystal_system triclinic
_space_group_IT_number 2
_space_group_name_Hall '-P 1'
_space_group_name_H-M_alt 'P -1'
_atom_sites_solution_hydrogens geom
_atom_sites_solution_primary iterative
_audit_creation_date 2015-06-20
_audit_creation_method
;
Olex2 1.2
(compiled 2014.11.28 svn.r3106 for OlexSys, GUI svn.r4998)
;
_cell_angle_alpha 90.916(2)
_cell_angle_beta 102.405(2)
_cell_angle_gamma 91.048(3)
_cell_formula_units_Z 2
_cell_length_a 8.0323(2)
_cell_length_b 10.4276(3)
_cell_length_c 12.6489(3)
_cell_measurement_reflns_used 10741
_cell_measurement_temperature 180.01(10)
_cell_measurement_theta_max 29.1930
_cell_measurement_theta_min 3.8050
_cell_volume 1034.32(5)
_computing_cell_refinement
;
CrysAlisPro, Agilent Technologies,
Version 1.171.36.32 (release 02-08-2013 CrysAlis171 .NET)
(compiled Aug  2 2013,16:46:58)
;
_computing_data_collection
;
CrysAlisPro, Agilent Technologies,
Version 1.171.36.32 (release 02-08-2013 CrysAlis171 .NET)
(compiled Aug  2 2013,16:46:58)
;
_computing_data_reduction
;
CrysAlisPro, Agilent Technologies,
Version 1.171.36.32 (release 02-08-2013 CrysAlis171 .NET)
(compiled Aug  2 2013,16:46:58)
;
_computing_molecular_graphics 'Olex2 (Dolomanov et al., 2009)'
_computing_publication_material 'Olex2 (Dolomanov et al., 2009)'
_computing_structure_refinement 'ShelXL (Sheldrick, 2008)'
_computing_structure_solution
;
Superflip (Palatinus & Chapuis, 2007;Palatinus & van der Lee, 2008;
Palatinus et al., 2012)
;
_diffrn_ambient_temperature 180.01(10)
_diffrn_detector_area_resol_mean 10.3914
_diffrn_measured_fraction_theta_full 0.998
_diffrn_measured_fraction_theta_max 0.999
_diffrn_measurement_details
;
#__ type_ start__ end____ width___ exp.time_
  1 omega  -16.00   87.00   1.0000    7.0000
omega____ theta____ kappa____ phi______ frames
    -       10.7017   38.0000  120.0000 103

#__ type_ start__ end____ width___ exp.time_
  2 omega   -6.00   60.00   1.0000    7.0000
omega____ theta____ kappa____ phi______ frames
    -       10.7017 -112.0000  143.5345 66

#__ type_ start__ end____ width___ exp.time_
  3 omega  -15.00   87.00   1.0000    7.0000
omega____ theta____ kappa____ phi______ frames
    -       10.7017   38.0000    0.0000 102

#__ type_ start__ end____ width___ exp.time_
  4 omega  -17.00   53.00   1.0000    7.0000
omega____ theta____ kappa____ phi______ frames
    -       10.7017  -99.0000   60.0000 70

#__ type_ start__ end____ width___ exp.time_
  5 omega  -39.00   40.00   1.0000    7.0000
omega____ theta____ kappa____ phi______ frames
    -       10.7017  -57.0000  -60.0000 79

#__ type_ start__ end____ width___ exp.time_
  6 omega  -17.00   89.00   1.0000    7.0000
omega____ theta____ kappa____ phi______ frames
    -       10.7017   77.0000 -150.0000 106

#__ type_ start__ end____ width___ exp.time_
  7 omega  -40.00   39.00   1.0000    7.0000
omega____ theta____ kappa____ phi______ frames
    -      -11.7954   57.0000 -150.0000 79
;
_diffrn_measurement_device_type 'SuperNova, Dual, Cu at zero, Atlas'
_diffrn_measurement_method '\w scans'
_diffrn_orient_matrix_UB_11 -0.0223320000
_diffrn_orient_matrix_UB_12 0.0156905000
_diffrn_orient_matrix_UB_13 -0.0555410000
_diffrn_orient_matrix_UB_21 -0.0380908000
_diffrn_orient_matrix_UB_22 0.0570048000
_diffrn_orient_matrix_UB_23 0.0136984000
_diffrn_orient_matrix_UB_31 0.0789286000
_diffrn_orient_matrix_UB_32 0.0336849000
_diffrn_orient_matrix_UB_33 0.0050557000
_diffrn_radiation_monochromator mirror
_diffrn_radiation_type MoK\a
_diffrn_radiation_wavelength 0.71073
_diffrn_reflns_av_R_equivalents 0.0524
_diffrn_reflns_av_unetI/netI 0.0348
_diffrn_reflns_Laue_measured_fraction_full 0.998
_diffrn_reflns_Laue_measured_fraction_max 0.999
_diffrn_reflns_limit_h_max 9
_diffrn_reflns_limit_h_min -9
_diffrn_reflns_limit_k_max 12
_diffrn_reflns_limit_k_min -12
_diffrn_reflns_limit_l_max 15
_diffrn_reflns_limit_l_min -15
_diffrn_reflns_number 13756
_diffrn_reflns_point_group_measured_fraction_full 0.998
_diffrn_reflns_point_group_measured_fraction_max 0.999
_diffrn_reflns_theta_full 25.242
_diffrn_reflns_theta_max 26.020
_diffrn_reflns_theta_min 3.216
_diffrn_source 'SuperNova (Mo) X-ray Source'
_exptl_absorpt_coefficient_mu 2.420
_exptl_absorpt_correction_T_max 1.00000
_exptl_absorpt_correction_T_min 0.37470
_exptl_absorpt_correction_type multi-scan
_exptl_absorpt_process_details
;
CrysAlisPro, Agilent Technologies,
Version 1.171.36.32 (release 02-08-2013 CrysAlis171 .NET)
(compiled Aug  2 2013,16:46:58)
Empirical absorption correction using spherical harmonics,
 implemented in SCALE3 ABSPACK scaling algorithm.
;
_exptl_crystal_colour
;
;
_exptl_crystal_density_diffrn 1.653
_exptl_crystal_description
;
;
_exptl_crystal_F_000 504
_exptl_crystal_size_max 0.1
_exptl_crystal_size_mid 0.1
_exptl_crystal_size_min 0.05
_refine_diff_density_max 1.102
_refine_diff_density_min -0.976
_refine_diff_density_rms 0.137
_refine_ls_extinction_method none
_refine_ls_goodness_of_fit_ref 1.053
_refine_ls_hydrogen_treatment constr
_refine_ls_matrix_type full
_refine_ls_number_parameters 205
_refine_ls_number_reflns 4070
_refine_ls_number_restraints 0
_refine_ls_restrained_S_all 1.053
_refine_ls_R_factor_all 0.0373
_refine_ls_R_factor_gt 0.0347
_refine_ls_shift/su_max 0.001
_refine_ls_shift/su_mean 0.000
_refine_ls_structure_factor_coef Fsqd
_refine_ls_weighting_details 'w=1/[\s^2^(Fo^2^)+(0.0596P)^2^+0.7473P] where P=(Fo^2^+2Fc^2^)/3'
_refine_ls_weighting_scheme calc
_refine_ls_wR_factor_gt 0.0938
_refine_ls_wR_factor_ref 0.0966
_reflns_Friedel_coverage 0.000
_reflns_number_gt 3746
_reflns_number_total 4070
_reflns_threshold_expression 'I > 2\s(I)'
_cod_data_source_file ja5b09135_si_002.cif
_cod_data_source_block exp_5432
_cod_original_cell_volume 1034.31(5)
_cod_database_code 4129644
_shelxl_version_number 2014-3
_chemical_oxdiff_formula 'C17 H27 O2 N1 Sn2'
_shelx_space_group_comment
;
The symmetry employed for this shelxl refinement is uniquely defined
by the following loop, which should always be used as a source of
symmetry information in preference to the above space-group names.
They are only intended as comments.
;
_shelx_estimated_absorpt_t_max 0.889
_shelx_estimated_absorpt_t_min 0.794
_reflns_odcompleteness_completeness 99.85
_reflns_odcompleteness_iscentric 1
_reflns_odcompleteness_theta 25.97
_olex2_refinement_description
;
1. Fixed Uiso
 At 1.2 times of:
  All C(H) groups, All C(H,H) groups
 At 1.5 times of:
  All C(H,H,H) groups
2.a Ternary CH refined with riding coordinates:
 C11(H11)
2.b Secondary CH2 refined with riding coordinates:
 C9(H9a,H9b), C10(H10a,H10b)
2.c Aromatic/amide H refined with riding coordinates:
 C3(H3), C4(H4), C5(H5), C6(H6)
2.d Idealised Me refined as rotating group:
 C12(H12a,H12b,H12c), C13(H13a,H13b,H13c), C14(H14a,H14b,H14c), C15(H15a,H15b,
 H15c), C16(H16a,H16b,H16c), C17(H17a,H17b,H17c)
;
_olex2_submission_special_instructions 'No special instructions were received'

loop_
_space_group_symop_operation_xyz
'x, y, z'
'-x, -y, -z'

loop_
_atom_site_label
_atom_site_type_symbol
_atom_site_fract_x
_atom_site_fract_y
_atom_site_fract_z
_atom_site_U_iso_or_equiv
_atom_site_adp_type
_atom_site_occupancy
_atom_site_site_symmetry_order
_atom_site_calc_flag
_atom_site_refinement_flags_posn
C1 C 0.4045(4) 0.8338(3) 0.4251(3) 0.0295(7) Uani 1 1 d .
C2 C 0.5203(4) 0.8376(3) 0.5341(3) 0.0270(6) Uani 1 1 d .
C3 C 0.6955(4) 0.8289(3) 0.5646(3) 0.0329(7) Uani 1 1 d .
H3 H 0.7636 0.8200 0.5122 0.039 Uiso 1 1 calc R
C4 C 0.7681(4) 0.8337(4) 0.6742(3) 0.0373(8) Uani 1 1 d .
H4 H 0.8881 0.8268 0.6975 0.045 Uiso 1 1 calc R
C5 C 0.6685(5) 0.8482(4) 0.7508(3) 0.0437(9) Uani 1 1 d .
H5 H 0.7217 0.8511 0.8256 0.052 Uiso 1 1 calc R
C6 C 0.4931(5) 0.8588(4) 0.7202(3) 0.0393(8) Uani 1 1 d .
H6 H 0.4250 0.8699 0.7723 0.047 Uiso 1 1 calc R
C7 C 0.4215(4) 0.8524(3) 0.6108(3) 0.0284(7) Uani 1 1 d .
C8 C 0.2409(4) 0.8604(3) 0.5530(3) 0.0296(7) Uani 1 1 d .
C9 C 0.0853(4) 0.8498(3) 0.3588(3) 0.0294(7) Uani 1 1 d .
H9A H 0.1151 0.8743 0.2897 0.035 Uiso 1 1 calc R
H9B H 0.0085 0.9155 0.3777 0.035 Uiso 1 1 calc R
C10 C -0.0076(4) 0.7204(3) 0.3437(3) 0.0291(7) Uani 1 1 d .
H10A H -0.0130 0.6870 0.4157 0.035 Uiso 1 1 calc R
H10B H 0.0589 0.6596 0.3093 0.035 Uiso 1 1 calc R
C11 C -0.1891(4) 0.7249(3) 0.2744(3) 0.0271(7) Uani 1 1 d .
H11 H -0.2525 0.7861 0.3121 0.033 Uiso 1 1 calc R
C12 C -0.5752(6) 0.5259(6) 0.2006(6) 0.0814(19) Uani 1 1 d .
H12A H -0.5866 0.5085 0.1229 0.122 Uiso 1 1 calc GR
H12B H -0.6297 0.6070 0.2111 0.122 Uiso 1 1 calc GR
H12C H -0.6303 0.4561 0.2323 0.122 Uiso 1 1 calc GR
C13 C -0.1676(7) 0.4019(5) 0.2083(5) 0.0617(13) Uani 1 1 d .
H13A H -0.2019 0.3150 0.2246 0.093 Uiso 1 1 calc GR
H13B H -0.0455 0.4157 0.2387 0.093 Uiso 1 1 calc GR
H13C H -0.1901 0.4122 0.1296 0.093 Uiso 1 1 calc GR
C14 C -0.2884(7) 0.4962(4) 0.4454(4) 0.0586(12) Uani 1 1 d .
H14A H -0.3588 0.4201 0.4515 0.088 Uiso 1 1 calc GR
H14B H -0.3275 0.5692 0.4826 0.088 Uiso 1 1 calc GR
H14C H -0.1691 0.4798 0.4787 0.088 Uiso 1 1 calc GR
C15 C -0.4689(6) 0.7893(8) 0.0300(4) 0.0810(19) Uani 1 1 d .
H15A H -0.4901 0.8591 -0.0218 0.122 Uiso 1 1 calc GR
H15B H -0.5417 0.7988 0.0825 0.122 Uiso 1 1 calc GR
H15C H -0.4948 0.7068 -0.0088 0.122 Uiso 1 1 calc GR
C16 C -0.0498(8) 0.6885(5) 0.0306(4) 0.0669(14) Uani 1 1 d .
H16A H -0.1030 0.6039 0.0098 0.100 Uiso 1 1 calc GR
H16B H 0.0624 0.6781 0.0783 0.100 Uiso 1 1 calc GR
H16C H -0.0365 0.7338 -0.0345 0.100 Uiso 1 1 calc GR
C17 C -0.1267(7) 0.9945(4) 0.1155(4) 0.0546(11) Uani 1 1 d .
H17A H -0.0044 0.9999 0.1166 0.082 Uiso 1 1 calc GR
H17B H -0.1490 1.0377 0.1802 0.082 Uiso 1 1 calc GR
H17C H -0.1902 1.0361 0.0507 0.082 Uiso 1 1 calc GR
N1 N 0.2403(3) 0.8477(3) 0.4436(2) 0.0279(6) Uani 1 1 d .
O1 O 0.4380(3) 0.8216(3) 0.3376(2) 0.0440(6) Uani 1 1 d .
O2 O 0.1153(3) 0.8735(3) 0.5905(2) 0.0406(6) Uani 1 1 d .
Sn1 Sn -0.30992(3) 0.53901(2) 0.27801(2) 0.03647(11) Uani 1 1 d .
Sn2 Sn -0.20665(3) 0.79632(2) 0.11317(2) 0.03341(11) Uani 1 1 d .

loop_
_atom_site_aniso_label
_atom_site_aniso_U_11
_atom_site_aniso_U_22
_atom_site_aniso_U_33
_atom_site_aniso_U_23
_atom_site_aniso_U_13
_atom_site_aniso_U_12
C1 0.0245(15) 0.0298(17) 0.0337(18) 0.0004(13) 0.0057(13) -0.0032(13)
C2 0.0237(15) 0.0259(15) 0.0303(16) 0.0007(12) 0.0034(13) -0.0025(12)
C3 0.0241(16) 0.0340(18) 0.0397(19) 0.0010(14) 0.0049(14) -0.0031(13)
C4 0.0206(15) 0.043(2) 0.045(2) 0.0082(16) 0.0004(14) -0.0041(14)
C5 0.0348(19) 0.058(2) 0.0332(19) 0.0064(17) -0.0046(15) -0.0068(17)
C6 0.0288(17) 0.056(2) 0.0307(18) 0.0001(16) 0.0027(14) -0.0067(16)
C7 0.0244(15) 0.0305(16) 0.0296(16) 0.0027(13) 0.0043(13) -0.0032(13)
C8 0.0252(16) 0.0298(16) 0.0328(17) 0.0018(13) 0.0036(13) -0.0008(13)
C9 0.0224(15) 0.0327(17) 0.0296(16) 0.0027(13) -0.0024(13) -0.0012(13)
C10 0.0252(16) 0.0295(16) 0.0299(16) 0.0026(13) -0.0004(13) -0.0009(13)
C11 0.0206(15) 0.0302(16) 0.0282(16) 0.0009(13) 0.0000(12) 0.0015(12)
C12 0.036(2) 0.061(3) 0.129(5) 0.001(3) -0.021(3) -0.015(2)
C13 0.065(3) 0.043(2) 0.082(4) -0.011(2) 0.029(3) 0.000(2)
C14 0.071(3) 0.042(2) 0.069(3) 0.014(2) 0.029(3) -0.006(2)
C15 0.044(3) 0.136(6) 0.051(3) 0.027(3) -0.017(2) -0.008(3)
C16 0.087(4) 0.068(3) 0.056(3) 0.005(2) 0.037(3) 0.024(3)
C17 0.071(3) 0.043(2) 0.049(2) 0.0115(19) 0.010(2) 0.003(2)
N1 0.0203(13) 0.0319(14) 0.0300(14) 0.0011(11) 0.0025(11) -0.0027(10)
O1 0.0360(14) 0.0660(18) 0.0312(13) -0.0042(12) 0.0103(11) -0.0018(12)
O2 0.0274(12) 0.0585(17) 0.0384(14) 0.0019(12) 0.0122(11) 0.0063(11)
Sn1 0.02795(16) 0.03117(16) 0.04755(18) -0.00099(11) 0.00261(12) -0.00488(10)
Sn2 0.03146(16) 0.04263(17) 0.02406(15) 0.00118(11) 0.00107(10) 0.00341(11)

loop_
_atom_type_symbol
_atom_type_description
_atom_type_scat_dispersion_real
_atom_type_scat_dispersion_imag
_atom_type_scat_source
C C 0.0033 0.0016 'International Tables Vol C Tables 4.2.6.8 and 6.1.1.4'
H H 0.0000 0.0000 'International Tables Vol C Tables 4.2.6.8 and 6.1.1.4'
N N 0.0061 0.0033 'International Tables Vol C Tables 4.2.6.8 and 6.1.1.4'
O O 0.0106 0.0060 'International Tables Vol C Tables 4.2.6.8 and 6.1.1.4'
Sn Sn -0.6537 1.4246 'International Tables Vol C Tables 4.2.6.8 and 6.1.1.4'

loop_
_geom_angle_atom_site_label_1
_geom_angle_atom_site_label_2
_geom_angle_atom_site_label_3
_geom_angle
N1 C1 C2 105.6(3)
O1 C1 C2 129.5(3)
O1 C1 N1 124.9(3)
C3 C2 C1 130.8(3)
C3 C2 C7 121.1(3)
C7 C2 C1 108.1(3)
C2 C3 H3 121.2
C2 C3 C4 117.6(3)
C4 C3 H3 121.2
C3 C4 H4 119.4
C3 C4 C5 121.2(3)
C5 C4 H4 119.4
C4 C5 H5 119.4
C6 C5 C4 121.2(3)
C6 C5 H5 119.4
C5 C6 H6 121.4
C7 C6 C5 117.2(3)
C7 C6 H6 121.4
C2 C7 C8 108.1(3)
C6 C7 C2 121.7(3)
C6 C7 C8 130.2(3)
N1 C8 C7 106.2(3)
O2 C8 C7 128.7(3)
O2 C8 N1 125.1(3)
H9A C9 H9B 107.9
C10 C9 H9A 109.2
C10 C9 H9B 109.2
N1 C9 H9A 109.2
N1 C9 H9B 109.2
N1 C9 C10 111.9(3)
C9 C10 H10A 108.8
C9 C10 H10B 108.8
C9 C10 C11 113.7(3)
H10A C10 H10B 107.7
C11 C10 H10A 108.8
C11 C10 H10B 108.8
C10 C11 H11 106.4
C10 C11 Sn1 108.3(2)
C10 C11 Sn2 114.9(2)
Sn1 C11 H11 106.4
Sn1 C11 Sn2 113.82(15)
Sn2 C11 H11 106.4
H12A C12 H12B 109.5
H12A C12 H12C 109.5
H12B C12 H12C 109.5
Sn1 C12 H12A 109.5
Sn1 C12 H12B 109.5
Sn1 C12 H12C 109.5
H13A C13 H13B 109.5
H13A C13 H13C 109.5
H13B C13 H13C 109.5
Sn1 C13 H13A 109.5
Sn1 C13 H13B 109.5
Sn1 C13 H13C 109.5
H14A C14 H14B 109.5
H14A C14 H14C 109.5
H14B C14 H14C 109.5
Sn1 C14 H14A 109.5
Sn1 C14 H14B 109.5
Sn1 C14 H14C 109.5
H15A C15 H15B 109.5
H15A C15 H15C 109.5
H15B C15 H15C 109.5
Sn2 C15 H15A 109.5
Sn2 C15 H15B 109.5
Sn2 C15 H15C 109.5
H16A C16 H16B 109.5
H16A C16 H16C 109.5
H16B C16 H16C 109.5
Sn2 C16 H16A 109.5
Sn2 C16 H16B 109.5
Sn2 C16 H16C 109.5
H17A C17 H17B 109.5
H17A C17 H17C 109.5
H17B C17 H17C 109.5
Sn2 C17 H17A 109.5
Sn2 C17 H17B 109.5
Sn2 C17 H17C 109.5
C1 N1 C9 124.7(3)
C8 N1 C1 112.0(3)
C8 N1 C9 123.3(3)
C12 Sn1 C11 115.54(18)
C13 Sn1 C11 107.83(16)
C13 Sn1 C12 110.6(2)
C13 Sn1 C14 108.6(2)
C14 Sn1 C11 106.33(16)
C14 Sn1 C12 107.7(3)
C15 Sn2 C11 108.57(18)
C15 Sn2 C17 105.9(2)
C16 Sn2 C11 110.28(17)
C16 Sn2 C15 112.2(3)
C16 Sn2 C17 107.9(2)
C17 Sn2 C11 111.95(16)

loop_
_geom_bond_atom_site_label_1
_geom_bond_atom_site_label_2
_geom_bond_distance
C1 C2 1.488(5)
C1 N1 1.398(4)
C1 O1 1.199(4)
C2 C3 1.382(5)
C2 C7 1.387(5)
C3 H3 0.9500
C3 C4 1.383(5)
C4 H4 0.9500
C4 C5 1.392(6)
C5 H5 0.9500
C5 C6 1.386(5)
C6 H6 0.9500
C6 C7 1.379(5)
C7 C8 1.482(5)
C8 N1 1.388(4)
C8 O2 1.211(4)
C9 H9A 0.9900
C9 H9B 0.9900
C9 C10 1.519(4)
C9 N1 1.459(4)
C10 H10A 0.9900
C10 H10B 0.9900
C10 C11 1.533(4)
C11 H11 1.0000
C11 Sn1 2.157(3)
C11 Sn2 2.159(3)
C12 H12A 0.9800
C12 H12B 0.9800
C12 H12C 0.9800
C12 Sn1 2.146(5)
C13 H13A 0.9800
C13 H13B 0.9800
C13 H13C 0.9800
C13 Sn1 2.141(4)
C14 H14A 0.9800
C14 H14B 0.9800
C14 H14C 0.9800
C14 Sn1 2.142(5)
C15 H15A 0.9800
C15 H15B 0.9800
C15 H15C 0.9800
C15 Sn2 2.142(5)
C16 H16A 0.9800
C16 H16B 0.9800
C16 H16C 0.9800
C16 Sn2 2.127(5)
C17 H17A 0.9800
C17 H17B 0.9800
C17 H17C 0.9800
C17 Sn2 2.151(4)
